data_4508164
loop_
_publ_author_name
'da Silva, Cec\'ilia C. P.'
'de Oliveira, Rebeka'
'Tenorio, Juan C.'
'Honorato, Sara B.'
'Ayala, Alejandro P.'
'Ellena, Javier'

_publ_section_title
;
 The Continuum in 5-Fluorocytosine. Toward Salt Formation
;
_journal_issue 10
_journal_name_full 'Crystal Growth &amp; Design'
_journal_page_first 4315
_journal_paper_doi 10.1021/cg400662n
_journal_volume 13
_journal_year 2013
_chemical_formula_moiety 'C8 H8 F N3 O5'
_chemical_formula_sum 'C8 H8 F N3 O5'
_chemical_formula_weight 245.17
_chemical_name_common 'Maleate of 5-FC'
_chemical_name_systematic
;
 ?
;
_space_group_IT_number 14
_symmetry_cell_setting monoclinic
_symmetry_space_group_name_Hall '-P 2ybc'
_symmetry_space_group_name_H-M 'P 1 21/c 1'
_atom_sites_solution_hydrogens geom
_atom_sites_solution_primary direct
_atom_sites_solution_secondary difmap
_audit_creation_method SHELXL-97
_cell_angle_alpha 90
_cell_angle_beta 113.573(3)
_cell_angle_gamma 90
_cell_formula_units_Z 8
_cell_length_a 9.3450(5)
_cell_length_b 11.8620(6)
_cell_length_c 18.9540(8)
_cell_measurement_reflns_used 4083
_cell_measurement_temperature 100.0(2)
_cell_measurement_theta_max 26.373
_cell_measurement_theta_min 2.91
_cell_volume 1925.73(17)
_computing_cell_refinement 'HKL Scalepack (Otwinowski & Minor 1997)'
_computing_data_collection 'Collect (Bruker AXS BV, 1997-2004)'
_computing_data_reduction 'HKL Denzo and Scalepack (Otwinowski & Minor 1997)'
_computing_molecular_graphics 'Ortep (Johnson, 1976)'
_computing_structure_refinement 'SHELXL-97 (Sheldrick, 2008)'
_diffrn_ambient_temperature 100.0(2)
_diffrn_detector_area_resol_mean 9
_diffrn_measured_fraction_theta_full 0.992
_diffrn_measured_fraction_theta_max 0.992
_diffrn_measurement_device_type KappaCCD
_diffrn_measurement_method CCD
_diffrn_radiation_monochromator graphite
_diffrn_radiation_type MoK\a
_diffrn_radiation_wavelength 0.71073
_diffrn_reflns_av_R_equivalents 0.057
_diffrn_reflns_av_unetI/netI 0.0708
_diffrn_reflns_limit_h_max 11
_diffrn_reflns_limit_h_min -11
_diffrn_reflns_limit_k_max 14
_diffrn_reflns_limit_k_min -14
_diffrn_reflns_limit_l_max 23
_diffrn_reflns_limit_l_min -23
_diffrn_reflns_number 7612
_diffrn_reflns_theta_full 26.37
_diffrn_reflns_theta_max 26.37
_diffrn_reflns_theta_min 2.93
_exptl_absorpt_coefficient_mu 0.154
_exptl_absorpt_correction_type none
_exptl_crystal_density_diffrn 1.691
_exptl_crystal_density_method 'not measured'
_exptl_crystal_F_000 1008
_exptl_crystal_size_max 0.19
_exptl_crystal_size_mid 0.11
_exptl_crystal_size_min 0.04
_refine_diff_density_max 0.412
_refine_diff_density_min -0.294
_refine_diff_density_rms 0.075
_refine_ls_extinction_method none
_refine_ls_goodness_of_fit_ref 1.035
_refine_ls_hydrogen_treatment constr
_refine_ls_matrix_type full
_refine_ls_number_parameters 307
_refine_ls_number_reflns 3907
_refine_ls_number_restraints 0
_refine_ls_restrained_S_all 1.035
_refine_ls_R_factor_all 0.1258
_refine_ls_R_factor_gt 0.0545
_refine_ls_shift/su_max 0
_refine_ls_shift/su_mean 0
_refine_ls_structure_factor_coef Fsqd
_refine_ls_weighting_details 'calc w=1/[\s^2^(Fo^2^)+(0.0723P)^2^+0.0000P] where P=(Fo^2^+2Fc^2^)/3'
_refine_ls_weighting_scheme calc
_refine_ls_wR_factor_ref 0.1464
_reflns_number_gt 2130
_reflns_number_total 3907
_reflns_threshold_expression >2\s(I)
_cod_data_source_file cg400662n_si_002.cif
_cod_data_source_block MALEATE
_cod_original_cell_volume 1925.73(16)
_cod_original_sg_symbol_H-M P21/c
_cod_database_code 4508164

loop_
_symmetry_equiv_pos_as_xyz
'x, y, z'
'-x, y+1/2, -z+1/2'
'-x, -y, -z'
'x, -y-1/2, z-1/2'

loop_
_atom_site_label
_atom_site_fract_x
_atom_site_fract_y
_atom_site_fract_z
_atom_site_U_iso_or_equiv
_atom_site_adp_type
_atom_site_calc_flag
_atom_site_refinement_flags
_atom_site_occupancy
_atom_site_type_symbol
F51 0.58734(17) -0.05659(11) 0.10147(9) 0.0314(4) Uani d . 1 F
N1 0.9602(2) 0.04723(17) 0.23121(12) 0.0244(5) Uani d . 1 N
H1 1.0567 0.0179 0.2682 0.037 Uiso d R 1 H
N3 0.7973(2) 0.19862(17) 0.17241(12) 0.0235(5) Uani d . 1 N
H3 0.7941 0.2785 0.1717 0.035 Uiso d R 1 H
N4 0.5411(2) 0.17182(17) 0.08709(13) 0.0263(6) Uani d . 1 N
H41A 0.529 0.2505 0.0867 0.039 Uiso d R 1 H
H41B 0.4555 0.1231 0.0599 0.039 Uiso d R 1 H
O21 1.0452(2) 0.22846(14) 0.26025(11) 0.0298(5) Uani d . 1 O
C2 0.9418(3) 0.1627(2) 0.22408(15) 0.0231(6) Uani d . 1 C
C4 0.6762(3) 0.1304(2) 0.13146(15) 0.0229(6) Uani d . 1 C
C5 0.7058(3) 0.0132(2) 0.14217(15) 0.0243(6) Uani d . 1 C
C6 0.8441(3) -0.0260(2) 0.19038(15) 0.0254(7) Uani d . 1 C
H6 0.8614 -0.1033 0.1962 0.03 Uiso calc R 1 H
F51' 0.08051(16) 0.17751(11) 0.10871(8) 0.0289(4) Uani d . 1 F
N1' 0.4578(2) 0.27944(17) 0.23623(12) 0.0247(5) Uani d . 1 N
H1' 0.5538 0.2532 0.2645 0.037 Uiso d R 1 H
N3' 0.2940(2) 0.43135(17) 0.18101(12) 0.0231(5) Uani d . 1 N
H3' 0.2789 0.5065 0.1771 0.035 Uiso d R 1 H
N41' 0.0377(2) 0.40685(17) 0.09431(12) 0.0263(6) Uani d . 1 N
H41C 0.0282 0.4831 0.0918 0.04 Uiso d R 1 H
H41D -0.0441 0.3598 0.0683 0.04 Uiso d R 1 H
O21' 0.5434(2) 0.45950(15) 0.26724(11) 0.0291(5) Uani d . 1 O
C3' 0.4393(3) 0.3942(2) 0.23075(15) 0.0237(6) Uani d . 1 C
C4' 0.1710(3) 0.3641(2) 0.13896(15) 0.0216(6) Uani d . 1 C
C5' 0.2013(3) 0.2462(2) 0.14857(15) 0.0236(6) Uani d . 1 C
C6' 0.3397(3) 0.2061(2) 0.19544(15) 0.0243(7) Uani d . 1 C
H6' 0.3566 0.1287 0.2006 0.029 Uiso calc R 1 H
O6 0.7561(2) 0.20294(14) 0.50730(10) 0.0261(5) Uani d . 1 O
O5 0.7089(2) 0.02200(14) 0.48085(10) 0.0266(5) Uani d . 1 O
H5 0.619 -0.0286 0.4495 0.032 Uiso d R 1 H
O4 0.4747(2) -0.09168(14) 0.40618(10) 0.0265(5) Uani d . 1 O
O3 0.2266(2) -0.06588(14) 0.32921(10) 0.0281(5) Uani d . 1 O
C10 0.6636(3) 0.1282(2) 0.47226(15) 0.0240(6) Uani d . 1 C
C9 0.5010(3) 0.1591(2) 0.42092(15) 0.0247(7) Uani d . 1 C
H9 0.4824 0.2363 0.4173 0.03 Uiso calc R 1 H
C8 0.3764(3) 0.0975(2) 0.37905(15) 0.0256(6) Uani d . 1 C
H8 0.2872 0.1386 0.3505 0.031 Uiso calc R 1 H
C7 0.3589(3) -0.0280(2) 0.37110(15) 0.0227(6) Uani d . 1 C
O6' -0.2537(2) 0.93726(15) -0.01070(11) 0.0311(5) Uani d . 1 O
O5' -0.2086(2) 0.75606(15) 0.01531(10) 0.0302(5) Uani d . 1 O
H5' -0.1099 0.7019 0.0457 0.036 Uiso d R 1 H
O4' 0.0202(2) 0.64123(15) 0.09165(10) 0.0289(5) Uani d . 1 O
O3' 0.2666(2) 0.66599(14) 0.17405(10) 0.0269(5) Uani d . 1 O
C10' -0.1619(3) 0.8619(2) 0.02240(16) 0.0260(7) Uani d . 1 C
C9' 0.0027(3) 0.8917(2) 0.07130(15) 0.0262(7) Uani d . 1 C
H9' 0.0241 0.9684 0.0723 0.031 Uiso calc R 1 H
C8' 0.1261(3) 0.8291(2) 0.11421(16) 0.0268(7) Uani d . 1 C
H8' 0.2183 0.8687 0.14 0.032 Uiso calc R 1 H
C7' 0.1362(3) 0.7041(2) 0.12651(16) 0.0230(6) Uani d . 1 C

loop_
_atom_site_aniso_label
_atom_site_aniso_U_11
_atom_site_aniso_U_22
_atom_site_aniso_U_33
_atom_site_aniso_U_12
_atom_site_aniso_U_13
_atom_site_aniso_U_23
F51 0.0269(9) 0.0235(8) 0.0382(10) -0.0035(7) 0.0072(8) -0.0029(7)
N1 0.0194(12) 0.0222(12) 0.0277(13) -0.0006(9) 0.0051(10) -0.0016(10)
N3 0.0234(13) 0.0177(12) 0.0264(13) -0.0020(10) 0.0068(11) -0.0002(10)
N4 0.0230(13) 0.0202(12) 0.0323(14) -0.0009(10) 0.0076(11) -0.0019(11)
O21 0.0248(10) 0.0243(11) 0.0354(11) -0.0008(9) 0.0068(9) -0.0025(9)
C2 0.0223(15) 0.0232(16) 0.0236(15) -0.0006(12) 0.0088(13) -0.0005(12)
C4 0.0178(15) 0.0249(15) 0.0249(15) -0.0021(12) 0.0074(12) -0.0008(12)
C5 0.0222(15) 0.0208(15) 0.0295(16) -0.0059(12) 0.0099(13) -0.0036(12)
C6 0.0280(16) 0.0200(15) 0.0289(16) -0.0005(12) 0.0122(14) 0.0002(12)
F51' 0.0249(9) 0.0218(8) 0.0343(10) -0.0030(7) 0.0059(8) -0.0021(7)
N1' 0.0185(12) 0.0233(13) 0.0275(13) 0.0011(10) 0.0041(10) 0.0008(10)
N3' 0.0230(13) 0.0193(12) 0.0245(12) -0.0003(10) 0.0067(11) 0.0020(10)
N41' 0.0215(13) 0.0206(12) 0.0316(14) -0.0026(10) 0.0050(11) -0.0019(10)
O21' 0.0272(11) 0.0245(10) 0.0308(11) -0.0041(8) 0.0064(9) -0.0014(9)
C3' 0.0239(16) 0.0224(16) 0.0250(16) 0.0007(12) 0.0098(13) 0.0013(12)
C4' 0.0201(15) 0.0236(14) 0.0213(14) -0.0011(12) 0.0084(12) -0.0010(12)
C5' 0.0248(16) 0.0202(15) 0.0253(16) -0.0047(12) 0.0095(13) -0.0046(12)
C6' 0.0256(16) 0.0200(14) 0.0269(16) -0.0011(12) 0.0101(14) 0.0004(12)
O6 0.0260(10) 0.0202(10) 0.0299(11) -0.0024(8) 0.0087(9) -0.0012(8)
O5 0.0231(10) 0.0210(10) 0.0326(11) -0.0005(8) 0.0077(9) -0.0006(8)
O4 0.0237(11) 0.0217(10) 0.0310(11) 0.0018(8) 0.0079(9) 0.0018(8)
O3 0.0239(11) 0.0251(10) 0.0299(11) -0.0020(8) 0.0050(9) -0.0007(9)
C10 0.0243(15) 0.0211(15) 0.0266(15) 0.0009(12) 0.0102(13) 0.0021(13)
C9 0.0262(16) 0.0194(15) 0.0268(15) 0.0022(12) 0.0088(13) 0.0001(12)
C8 0.0224(15) 0.0241(14) 0.0279(16) 0.0046(12) 0.0077(13) 0.0028(13)
C7 0.0214(16) 0.0241(15) 0.0207(15) -0.0019(12) 0.0067(13) -0.0012(12)
O6' 0.0288(11) 0.0236(11) 0.0366(12) 0.0042(9) 0.0086(9) 0.0037(9)
O5' 0.0230(10) 0.0258(11) 0.0355(12) -0.0014(8) 0.0051(9) 0.0024(9)
O4' 0.0220(11) 0.0258(10) 0.0326(11) -0.0015(9) 0.0042(9) -0.0021(9)
O3' 0.0211(10) 0.0246(11) 0.0296(11) 0.0014(8) 0.0044(9) 0.0000(8)
C10' 0.0302(16) 0.0217(15) 0.0262(15) -0.0016(13) 0.0112(13) -0.0025(13)
C9' 0.0261(16) 0.0229(15) 0.0277(16) 0.0011(12) 0.0089(13) 0.0004(12)
C8' 0.0247(15) 0.0245(15) 0.0283(16) -0.0016(12) 0.0074(13) -0.0026(13)
C7' 0.0233(16) 0.0216(14) 0.0261(15) 0.0014(12) 0.0121(14) -0.0009(12)

loop_
_atom_type_symbol
_atom_type_description
_atom_type_scat_dispersion_real
_atom_type_scat_dispersion_imag
_atom_type_scat_source
C C 0.0033 0.0016 'International Tables Vol C Tables 4.2.6.8 and 6.1.1.4'
H H 0 0 'International Tables Vol C Tables 4.2.6.8 and 6.1.1.4'
F F 0.0171 0.0103 'International Tables Vol C Tables 4.2.6.8 and 6.1.1.4'
N N 0.0061 0.0033 'International Tables Vol C Tables 4.2.6.8 and 6.1.1.4'
O O 0.0106 0.006 'International Tables Vol C Tables 4.2.6.8 and 6.1.1.4'

loop_
_geom_angle_atom_site_label_1
_geom_angle_atom_site_label_2
_geom_angle_atom_site_label_3
_geom_angle
C6 N1 C2 122.4(2)
C6 N1 H1 119.1
C2 N1 H1 118.4
C4 N3 C2 125.3(2)
C4 N3 H3 125.1
C2 N3 H3 109.6
C4 N4 H41A 117.5
C4 N4 H41B 120.6
H41A N4 H41B 121.7
O21 C2 N1 122.8(2)
O21 C2 N3 122.1(2)
N1 C2 N3 115.1(2)
N4 C4 N3 121.2(2)
N4 C4 C5 123.1(2)
N3 C4 C5 115.7(2)
C6 C5 F51 121.8(2)
C6 C5 C4 121.4(2)
F51 C5 C4 116.9(2)
C5 C6 N1 120.0(2)
C5 C6 H6 120
N1 C6 H6 120
C3' N1' C6' 122.5(2)
C3' N1' H1' 117.1
C6' N1' H1' 120.2
C4' N3' C3' 125.6(2)
C4' N3' H3' 117.5
C3' N3' H3' 116.9
C4' N41' H41C 118.2
C4' N41' H41D 119.4
H41C N41' H41D 122.4
O21' C3' N1' 122.7(2)
O21' C3' N3' 121.9(2)
N1' C3' N3' 115.4(2)
N41' C4' N3' 121.2(2)
N41' C4' C5' 123.9(2)
N3' C4' C5' 114.9(2)
C6' C5' F51' 122.0(2)
C6' C5' C4' 121.8(2)
F51' C5' C4' 116.2(2)
C5' C6' N1' 119.8(2)
C5' C6' H6' 120.1
N1' C6' H6' 120.1
C10 O5 H5 110.2
C7 O4 H5 112.9
O6 C10 O5 120.0(2)
O6 C10 C9 119.3(2)
O5 C10 C9 120.7(2)
C8 C9 C10 132.5(2)
C8 C9 H9 113.8
C10 C9 H9 113.8
C9 C8 C7 129.6(2)
C9 C8 H8 115.2
C7 C8 H8 115.2
O3 C7 O4 122.5(2)
O3 C7 C8 117.4(2)
O4 C7 C8 120.2(2)
C10' O5' H5' 109.6
C7' O4' H5' 112.2
O6' C10' O5' 120.5(2)
O6' C10' C9' 119.0(2)
O5' C10' C9' 120.5(2)
C8' C9' C10' 132.2(3)
C8' C9' H9' 113.9
C10' C9' H9' 113.9
C9' C8' C7' 129.0(3)
C9' C8' H8' 115.5
C7' C8' H8' 115.5
O4' C7' O3' 122.6(2)
O4' C7' C8' 121.0(2)
O3' C7' C8' 116.4(2)

loop_
_geom_bond_atom_site_label_1
_geom_bond_atom_site_label_2
_geom_bond_distance
F51 C5 1.351(3)
N1 C6 1.363(3)
N1 C2 1.380(3)
N1 H1 0.9593
N3 C4 1.354(3)
N3 C2 1.381(3)
N3 H3 0.9477
N4 C4 1.301(3)
N4 H41A 0.9403
N4 H41B 0.9537
O21 C2 1.218(3)
C4 C5 1.416(4)
C5 C6 1.333(4)
C6 H6 0.93
F51' C5' 1.352(3)
N1' C3' 1.370(3)
N1' C6' 1.375(3)
N1' H1' 0.897
N3' C4' 1.364(3)
N3' C3' 1.379(3)
N3' H3' 0.9011
N41' C4' 1.296(3)
N41' H41C 0.9084
N41' H41D 0.9157
O21' C3' 1.220(3)
C4' C5' 1.424(4)
C5' C6' 1.330(4)
C6' H6' 0.93
O6 C10 1.232(3)
O5 C10 1.318(3)
O5 H5 1.0099
O4 C7 1.268(3)
O4 H5 1.4717
O3 C7 1.255(3)
C10 C9 1.486(4)
C9 C8 1.334(3)
C9 H9 0.93
C8 C7 1.499(3)
C8 H8 0.93
O6' C10' 1.224(3)
O5' C10' 1.319(3)
O5' H5' 1.0821
O4' C7' 1.263(3)
O4' H5' 1.3807
O3' C7' 1.274(3)
C10' C9' 1.487(4)
C9' C8' 1.339(3)
C9' H9' 0.93
C8' C7' 1.498(3)
C8' H8' 0.93

loop_
_geom_torsion_atom_site_label_1
_geom_torsion_atom_site_label_2
_geom_torsion_atom_site_label_3
_geom_torsion_atom_site_label_4
_geom_torsion
C6 N1 C2 O21 -179.8(3)
C6 N1 C2 N3 -0.2(4)
C4 N3 C2 O21 -178.6(3)
C4 N3 C2 N1 1.7(4)
C2 N3 C4 N4 176.2(2)
C2 N3 C4 C5 -2.0(4)
N4 C4 C5 C6 -177.4(3)
N3 C4 C5 C6 0.7(4)
N4 C4 C5 F51 2.4(4)
N3 C4 C5 F51 -179.5(2)
F51 C5 C6 N1 -179.2(2)
C4 C5 C6 N1 0.6(4)
C2 N1 C6 C5 -0.9(4)
C6' N1' C3' O21' 179.5(3)
C6' N1' C3' N3' -0.4(4)
C4' N3' C3' O21' -179.1(3)
C4' N3' C3' N1' 0.8(4)
C3' N3' C4' N41' 179.1(3)
C3' N3' C4' C5' -0.7(4)
N41' C4' C5' C6' -179.6(3)
N3' C4' C5' C6' 0.2(4)
N41' C4' C5' F51' -1.0(4)
N3' C4' C5' F51' 178.8(2)
F51' C5' C6' N1' -178.4(2)
C4' C5' C6' N1' 0.1(4)
C3' N1' C6' C5' 0.0(4)
O6 C10 C9 C8 -177.0(3)
O5 C10 C9 C8 2.6(5)
C10 C9 C8 C7 1.3(5)
C9 C8 C7 O3 178.0(3)
C9 C8 C7 O4 -1.6(5)
O6' C10' C9' C8' 179.0(3)
O5' C10' C9' C8' -0.4(5)
C10' C9' C8' C7' 0.1(5)
C9' C8' C7' O4' 3.3(5)
C9' C8' C7' O3' -176.1(3)
